data_1546605
loop_
_publ_author_name
'Asanuma, Yuki'
'Eguchi, Hiroshi'
'Nishiyama, Hiroki'
'Tomita, Ikuyoshi'
'Inagi, Shinsuke'

_publ_section_title
;
 Synthesis of Ring-Fused Pyridinium Salts by Intramolecular Nucleophilic
 Aromatic Substitution Reaction and Their Optoelectronic Properties.
;
_journal_name_full 'Organic letters'
_journal_paper_doi 10.1021/acs.orglett.7b00590
_journal_year 2017
_chemical_formula_sum 'C18 H8 F7 N O3 S'
_chemical_formula_weight 451.31
_space_group_crystal_system triclinic
_space_group_IT_number 2
_space_group_name_Hall '-P 1'
_space_group_name_H-M_alt 'P -1'
_symmetry_space_group_name_Hall '-P 1'
_symmetry_space_group_name_H-M 'P -1'
_atom_sites_solution_hydrogens geom
_audit_creation_method SHELXL-2014/7
_cell_angle_alpha 86.299(6)
_cell_angle_beta 89.117(6)
_cell_angle_gamma 72.381(5)
_cell_formula_units_Z 2
_cell_length_a 8.6658(4)
_cell_length_b 9.3186(6)
_cell_length_c 10.8500(6)
_cell_measurement_reflns_used 6936
_cell_measurement_temperature 93(2)
_cell_measurement_theta_max 27.49
_cell_measurement_theta_min 3.06
_cell_volume 833.32(8)
_computing_cell_refinement 'RAPID AUTO'
_computing_data_collection 'RAPID AUTO'
_computing_data_reduction 'RAPID AUTO'
_computing_publication_material 'Yadokari-XG (Wakita, Nemoto et al., 2009)'
_computing_structure_refinement 'SHELXL-2014/7 (Sheldrick, 2014)'
_computing_structure_solution 'SHELXT Version 2014/4 (Sheldrick, 2014)'
_diffrn_ambient_temperature 93(2)
_diffrn_measured_fraction_theta_full 0.997
_diffrn_measured_fraction_theta_max 0.993
_diffrn_measurement_device_type 'rigaku raxis rapid'
_diffrn_measurement_method 'oscillation method'
_diffrn_radiation_type MoK\a
_diffrn_radiation_wavelength 0.71075
_diffrn_reflns_av_R_equivalents 0.0250
_diffrn_reflns_av_unetI/netI 0.0386
_diffrn_reflns_Laue_measured_fraction_full 0.997
_diffrn_reflns_Laue_measured_fraction_max 0.993
_diffrn_reflns_limit_h_max 10
_diffrn_reflns_limit_h_min -11
_diffrn_reflns_limit_k_max 12
_diffrn_reflns_limit_k_min -12
_diffrn_reflns_limit_l_max 14
_diffrn_reflns_limit_l_min -14
_diffrn_reflns_number 8046
_diffrn_reflns_point_group_measured_fraction_full 0.997
_diffrn_reflns_point_group_measured_fraction_max 0.993
_diffrn_reflns_theta_full 25.242
_diffrn_reflns_theta_max 27.485
_diffrn_reflns_theta_min 3.060
_diffrn_source 'fine-focus sealed tube'
_exptl_absorpt_coefficient_mu 0.293
_exptl_absorpt_correction_T_max 1.0000
_exptl_absorpt_correction_T_min 0.7335
_exptl_absorpt_correction_type multi-scan
_exptl_absorpt_process_details 'ABSCOR (Rigaku, 1995)'
_exptl_crystal_colour colorless
_exptl_crystal_density_diffrn 1.799
_exptl_crystal_description needle
_exptl_crystal_F_000 452
_exptl_crystal_size_max 0.570
_exptl_crystal_size_mid 0.170
_exptl_crystal_size_min 0.110
_refine_diff_density_max 0.571
_refine_diff_density_min -0.280
_refine_diff_density_rms 0.099
_refine_ls_extinction_method none
_refine_ls_goodness_of_fit_ref 1.064
_refine_ls_hydrogen_treatment constr
_refine_ls_matrix_type full
_refine_ls_number_parameters 271
_refine_ls_number_reflns 3784
_refine_ls_number_restraints 0
_refine_ls_restrained_S_all 1.064
_refine_ls_R_factor_all 0.0541
_refine_ls_R_factor_gt 0.0414
_refine_ls_shift/su_max 0.000
_refine_ls_shift/su_mean 0.000
_refine_ls_structure_factor_coef Fsqd
_refine_ls_weighting_details 'w=1/[\s^2^(Fo^2^)+(0.0500P)^2^+0.3841P] where P=(Fo^2^+2Fc^2^)/3'
_refine_ls_weighting_scheme calc
_refine_ls_wR_factor_gt 0.0923
_refine_ls_wR_factor_ref 0.0979
_reflns_Friedel_coverage 0.000
_reflns_number_gt 3158
_reflns_number_total 3784
_reflns_threshold_expression 'I > 2\s(I)'
_cod_data_source_file ol7b00590_si_002.cif
_cod_data_source_block 2a
_cod_database_code 1546605
_shelx_shelxl_version_number 2014/7
_shelx_space_group_comment
;
The symmetry employed for this shelxl refinement is uniquely defined
by the following loop, which should always be used as a source of
symmetry information in preference to the above space-group names.
They are only intended as comments.
;
_shelx_estimated_absorpt_t_min 0.851
_shelx_estimated_absorpt_t_max 0.968

loop_
_space_group_symop_operation_xyz
'x, y, z'
'-x, -y, -z'

loop_
_atom_site_label
_atom_site_type_symbol
_atom_site_fract_x
_atom_site_fract_y
_atom_site_fract_z
_atom_site_U_iso_or_equiv
_atom_site_adp_type
_atom_site_occupancy
_atom_site_site_symmetry_order
_atom_site_calc_flag
_atom_site_refinement_flags_posn
_atom_site_refinement_flags_adp
C1 C 0.5658(2) 0.62229(19) 0.72256(16) 0.0135(3) Uani 1 1 d . .
C2 C 0.5355(2) 0.6565(2) 0.84614(16) 0.0157(3) Uani 1 1 d . .
C3 C 0.4206(2) 0.7871(2) 0.87688(16) 0.0170(4) Uani 1 1 d . .
C4 C 0.3343(2) 0.8883(2) 0.78622(17) 0.0165(4) Uani 1 1 d . .
C5 C 0.3687(2) 0.85982(19) 0.66425(16) 0.0151(3) Uani 1 1 d . .
C6 C 0.48750(19) 0.73042(19) 0.62759(16) 0.0130(3) Uani 1 1 d . .
C7 C 0.54392(19) 0.71040(19) 0.49999(16) 0.0124(3) Uani 1 1 d . .
C8 C 0.4765(2) 0.8136(2) 0.39972(16) 0.0159(3) Uani 1 1 d . .
H8 H 0.3829 0.8964 0.4122 0.019 Uiso 1 1 calc R U
C9 C 0.5447(2) 0.7958(2) 0.28395(17) 0.0182(4) Uani 1 1 d . .
H9 H 0.4970 0.8658 0.2174 0.022 Uiso 1 1 calc R U
C10 C 0.6827(2) 0.6763(2) 0.26336(17) 0.0206(4) Uani 1 1 d . .
H10 H 0.7307 0.6664 0.1838 0.025 Uiso 1 1 calc R U
C11 C 0.7492(2) 0.5726(2) 0.35896(17) 0.0191(4) Uani 1 1 d . .
H11 H 0.8425 0.4902 0.3446 0.023 Uiso 1 1 calc R U
C12 C 0.6809(2) 0.58693(19) 0.47754(16) 0.0143(3) Uani 1 1 d . .
C13 C 0.7457(2) 0.46950(19) 0.57404(16) 0.0142(3) Uani 1 1 d . .
C14 C 0.8683(2) 0.3363(2) 0.55099(17) 0.0189(4) Uani 1 1 d . .
H14 H 0.9174 0.3261 0.4718 0.023 Uiso 1 1 calc R U
C15 C 0.9193(2) 0.2203(2) 0.63992(18) 0.0210(4) Uani 1 1 d . .
H15 H 1.0051 0.1322 0.6237 0.025 Uiso 1 1 calc R U
C16 C 0.8434(2) 0.2340(2) 0.75389(18) 0.0205(4) Uani 1 1 d . .
H16 H 0.8739 0.1533 0.8155 0.025 Uiso 1 1 calc R U
C17 C 0.7251(2) 0.3634(2) 0.77716(17) 0.0179(4) Uani 1 1 d . .
H17 H 0.6722 0.3712 0.8549 0.021 Uiso 1 1 calc R U
C18 C 0.9843(2) 0.7433(2) 0.90878(18) 0.0233(4) Uani 1 1 d . .
F1 F 0.61880(13) 0.57064(12) 0.94191(9) 0.0217(2) Uani 1 1 d . .
F2 F 0.39461(14) 0.81659(13) 0.99598(10) 0.0235(3) Uani 1 1 d . .
F3 F 0.22343(13) 1.01455(12) 0.81682(10) 0.0213(2) Uani 1 1 d . .
F4 F 0.28471(12) 0.96679(12) 0.58181(10) 0.0200(2) Uani 1 1 d . .
S1 S 0.89338(5) 0.79852(5) 0.75584(4) 0.01524(12) Uani 1 1 d . .
F5 F 1.13210(14) 0.64367(15) 0.90248(12) 0.0353(3) Uani 1 1 d . .
F6 F 0.89582(17) 0.68021(16) 0.98238(12) 0.0401(3) Uani 1 1 d . .
O1 O 0.89250(15) 0.65635(15) 0.71043(13) 0.0226(3) Uani 1 1 d . .
F7 F 1.00098(18) 0.86222(16) 0.96330(12) 0.0404(3) Uani 1 1 d . .
O2 O 1.00476(16) 0.86584(15) 0.69273(12) 0.0227(3) Uani 1 1 d . .
O3 O 0.73614(16) 0.89982(16) 0.78121(14) 0.0280(3) Uani 1 1 d . .
N1 N 0.68032(17) 0.48363(16) 0.69023(13) 0.0135(3) Uani 1 1 d . .

loop_
_atom_site_aniso_label
_atom_site_aniso_U_11
_atom_site_aniso_U_22
_atom_site_aniso_U_33
_atom_site_aniso_U_23
_atom_site_aniso_U_13
_atom_site_aniso_U_12
C1 0.0118(7) 0.0129(8) 0.0166(8) -0.0016(6) 0.0013(7) -0.0049(6)
C2 0.0158(8) 0.0167(8) 0.0146(8) 0.0014(6) -0.0005(7) -0.0055(7)
C3 0.0179(8) 0.0211(9) 0.0136(8) -0.0037(7) 0.0047(7) -0.0080(7)
C4 0.0128(8) 0.0153(8) 0.0209(9) -0.0041(7) 0.0046(7) -0.0033(6)
C5 0.0131(7) 0.0148(8) 0.0165(8) 0.0011(6) -0.0008(7) -0.0032(6)
C6 0.0115(7) 0.0139(8) 0.0150(8) -0.0012(6) 0.0008(6) -0.0059(6)
C7 0.0106(7) 0.0131(8) 0.0143(8) -0.0017(6) 0.0012(6) -0.0047(6)
C8 0.0143(8) 0.0152(8) 0.0175(8) -0.0014(6) -0.0008(7) -0.0032(6)
C9 0.0199(9) 0.0178(9) 0.0162(8) 0.0011(7) -0.0018(7) -0.0049(7)
C10 0.0227(9) 0.0225(9) 0.0155(8) -0.0022(7) 0.0045(7) -0.0052(8)
C11 0.0161(8) 0.0178(9) 0.0200(9) -0.0026(7) 0.0039(7) -0.0001(7)
C12 0.0123(8) 0.0142(8) 0.0165(8) -0.0015(6) -0.0005(7) -0.0042(6)
C13 0.0119(7) 0.0141(8) 0.0173(8) -0.0021(6) 0.0002(7) -0.0049(6)
C14 0.0168(8) 0.0175(9) 0.0206(9) -0.0036(7) 0.0015(7) -0.0019(7)
C15 0.0163(8) 0.0144(8) 0.0289(10) -0.0019(7) -0.0036(8) 0.0008(7)
C16 0.0218(9) 0.0160(9) 0.0225(9) 0.0031(7) -0.0062(8) -0.0048(7)
C17 0.0208(9) 0.0156(8) 0.0178(9) 0.0016(7) -0.0018(7) -0.0066(7)
C18 0.0258(10) 0.0242(10) 0.0222(9) 0.0004(8) 0.0013(8) -0.0114(8)
F1 0.0256(6) 0.0235(6) 0.0129(5) 0.0013(4) -0.0034(4) -0.0032(5)
F2 0.0282(6) 0.0276(6) 0.0133(5) -0.0052(4) 0.0052(5) -0.0056(5)
F3 0.0195(5) 0.0181(5) 0.0229(6) -0.0063(4) 0.0072(4) 0.0002(4)
F4 0.0183(5) 0.0169(5) 0.0186(5) 0.0014(4) 0.0008(4) 0.0036(4)
S1 0.0137(2) 0.0132(2) 0.0182(2) -0.00236(15) 0.00096(16) -0.00289(16)
F5 0.0244(6) 0.0367(7) 0.0396(7) 0.0110(6) -0.0108(6) -0.0039(5)
F6 0.0460(8) 0.0508(9) 0.0285(7) 0.0113(6) 0.0065(6) -0.0253(7)
O1 0.0174(6) 0.0204(7) 0.0319(7) -0.0111(6) 0.0020(6) -0.0067(5)
F7 0.0630(9) 0.0433(8) 0.0238(6) -0.0100(6) -0.0042(6) -0.0273(7)
O2 0.0255(7) 0.0234(7) 0.0217(7) 0.0005(5) 0.0024(6) -0.0116(6)
O3 0.0191(7) 0.0201(7) 0.0395(9) -0.0046(6) 0.0024(6) 0.0024(5)
N1 0.0125(6) 0.0125(7) 0.0157(7) -0.0009(5) -0.0008(6) -0.0040(5)

loop_
_atom_type_symbol
_atom_type_description
_atom_type_scat_dispersion_real
_atom_type_scat_dispersion_imag
_atom_type_scat_source
C C 0.0033 0.0016 'International Tables Vol C Tables 4.2.6.8 and 6.1.1.4'
H H 0.0000 0.0000 'International Tables Vol C Tables 4.2.6.8 and 6.1.1.4'
F F 0.0171 0.0103 'International Tables Vol C Tables 4.2.6.8 and 6.1.1.4'
N N 0.0061 0.0033 'International Tables Vol C Tables 4.2.6.8 and 6.1.1.4'
O O 0.0106 0.0060 'International Tables Vol C Tables 4.2.6.8 and 6.1.1.4'
S S 0.1246 0.1234 'International Tables Vol C Tables 4.2.6.8 and 6.1.1.4'

loop_
_geom_angle_atom_site_label_1
_geom_angle_atom_site_label_2
_geom_angle_atom_site_label_3
_geom_angle
C2 C1 C6 119.29(15)
C2 C1 N1 121.29(15)
C6 C1 N1 119.34(15)
F1 C2 C3 115.18(15)
F1 C2 C1 123.70(15)
C3 C2 C1 121.06(16)
F2 C3 C2 119.60(15)
F2 C3 C4 119.93(16)
C2 C3 C4 120.45(16)
F3 C4 C3 120.04(16)
F3 C4 C5 120.83(16)
C3 C4 C5 119.07(16)
F4 C5 C4 115.45(15)
F4 C5 C6 121.65(15)
C4 C5 C6 122.87(16)
C5 C6 C1 116.88(15)
C5 C6 C7 123.32(15)
C1 C6 C7 119.50(15)
C12 C7 C8 118.08(16)
C12 C7 C6 118.07(15)
C8 C7 C6 123.67(15)
C9 C8 C7 120.82(16)
C9 C8 H8 119.6
C7 C8 H8 119.6
C8 C9 C10 120.75(16)
C8 C9 H9 119.6
C10 C9 H9 119.6
C11 C10 C9 119.60(17)
C11 C10 H10 120.2
C9 C10 H10 120.2
C10 C11 C12 120.82(16)
C10 C11 H11 119.6
C12 C11 H11 119.6
C11 C12 C7 119.88(15)
C11 C12 C13 119.55(15)
C7 C12 C13 120.46(16)
N1 C13 C14 118.10(15)
N1 C13 C12 119.78(15)
C14 C13 C12 122.02(16)
C15 C14 C13 121.68(17)
C15 C14 H14 119.2
C13 C14 H14 119.2
C14 C15 C16 118.81(17)
C14 C15 H15 120.6
C16 C15 H15 120.6
C17 C16 C15 119.76(17)
C17 C16 H16 120.1
C15 C16 H16 120.1
C16 C17 N1 121.42(17)
C16 C17 H17 119.3
N1 C17 H17 119.3
F6 C18 F7 107.83(17)
F6 C18 F5 107.42(16)
F7 C18 F5 107.05(16)
F6 C18 S1 111.89(14)
F7 C18 S1 111.10(13)
F5 C18 S1 111.32(14)
O3 S1 O2 115.89(9)
O3 S1 O1 114.90(8)
O2 S1 O1 114.29(8)
O3 S1 C18 103.35(9)
O2 S1 C18 103.02(8)
O1 S1 C18 102.90(9)
C13 N1 C17 119.94(15)
C13 N1 C1 120.59(14)
C17 N1 C1 119.46(15)

loop_
_geom_bond_atom_site_label_1
_geom_bond_atom_site_label_2
_geom_bond_distance
C1 C2 1.401(2)
C1 C6 1.418(2)
C1 N1 1.432(2)
C2 F1 1.3443(19)
C2 C3 1.375(2)
C3 F2 1.340(2)
C3 C4 1.376(2)
C4 F3 1.3317(19)
C4 C5 1.377(2)
C5 F4 1.3376(19)
C5 C6 1.404(2)
C6 C7 1.466(2)
C7 C12 1.411(2)
C7 C8 1.412(2)
C8 C9 1.378(3)
C8 H8 0.9500
C9 C10 1.392(3)
C9 H9 0.9500
C10 C11 1.376(2)
C10 H10 0.9500
C11 C12 1.405(2)
C11 H11 0.9500
C12 C13 1.452(2)
C13 N1 1.372(2)
C13 C14 1.402(2)
C14 C15 1.373(3)
C14 H14 0.9500
C15 C16 1.386(3)
C15 H15 0.9500
C16 C17 1.361(3)
C16 H16 0.9500
C17 N1 1.381(2)
C17 H17 0.9500
C18 F6 1.329(2)
C18 F7 1.335(2)
C18 F5 1.339(2)
C18 S1 1.823(2)
S1 O3 1.4377(13)
S1 O2 1.4438(14)
S1 O1 1.4451(14)

loop_
_geom_torsion_atom_site_label_1
_geom_torsion_atom_site_label_2
_geom_torsion_atom_site_label_3
_geom_torsion_atom_site_label_4
_geom_torsion
C6 C1 C2 F1 -170.99(15)
N1 C1 C2 F1 5.8(3)
C6 C1 C2 C3 5.9(3)
N1 C1 C2 C3 -177.35(16)
F1 C2 C3 F2 -2.8(2)
C1 C2 C3 F2 -179.92(16)
F1 C2 C3 C4 176.20(16)
C1 C2 C3 C4 -0.9(3)
F2 C3 C4 F3 -0.9(3)
C2 C3 C4 F3 -179.90(16)
F2 C3 C4 C5 176.58(16)
C2 C3 C4 C5 -2.4(3)
F3 C4 C5 F4 0.4(2)
C3 C4 C5 F4 -177.09(15)
F3 C4 C5 C6 178.22(16)
C3 C4 C5 C6 0.8(3)
F4 C5 C6 C1 -178.22(15)
C4 C5 C6 C1 4.1(3)
F4 C5 C6 C7 8.1(3)
C4 C5 C6 C7 -169.62(16)
C2 C1 C6 C5 -7.2(2)
N1 C1 C6 C5 175.93(15)
C2 C1 C6 C7 166.72(16)
N1 C1 C6 C7 -10.1(2)
C5 C6 C7 C12 170.28(16)
C1 C6 C7 C12 -3.2(2)
C5 C6 C7 C8 -4.9(3)
C1 C6 C7 C8 -178.41(16)
C12 C7 C8 C9 -1.3(3)
C6 C7 C8 C9 173.82(16)
C7 C8 C9 C10 -0.6(3)
C8 C9 C10 C11 1.7(3)
C9 C10 C11 C12 -0.9(3)
C10 C11 C12 C7 -1.1(3)
C10 C11 C12 C13 175.11(17)
C8 C7 C12 C11 2.2(2)
C6 C7 C12 C11 -173.27(16)
C8 C7 C12 C13 -174.00(15)
C6 C7 C12 C13 10.6(2)
C11 C12 C13 N1 179.43(16)
C7 C12 C13 N1 -4.4(2)
C11 C12 C13 C14 -4.3(3)
C7 C12 C13 C14 171.88(16)
N1 C13 C14 C15 2.0(3)
C12 C13 C14 C15 -174.29(16)
C13 C14 C15 C16 2.1(3)
C14 C15 C16 C17 -2.6(3)
C15 C16 C17 N1 -1.2(3)
F6 C18 S1 O3 57.91(16)
F7 C18 S1 O3 -62.67(16)
F5 C18 S1 O3 178.12(13)
F6 C18 S1 O2 178.94(14)
F7 C18 S1 O2 58.36(16)
F5 C18 S1 O2 -60.85(15)
F6 C18 S1 O1 -61.98(16)
F7 C18 S1 O1 177.44(14)
F5 C18 S1 O1 58.23(15)
C14 C13 N1 C17 -5.8(2)
C12 C13 N1 C17 170.62(15)
C14 C13 N1 C1 174.12(15)
C12 C13 N1 C1 -9.5(2)
C16 C17 N1 C13 5.5(3)
C16 C17 N1 C1 -174.39(16)
C2 C1 N1 C13 -160.04(16)
C6 C1 N1 C13 16.7(2)
C2 C1 N1 C17 19.9(2)
C6 C1 N1 C17 -163.33(15)
